data_7030511
loop_
_publ_author_name
'Chakraborty, Joy'
'Ray, Aurkie'
'Pilet, Guillaume'
'Chastanet, Guillaume'
'Luneau, Dominique'
'Ziessel, Raymond F.'
'Charbonni\`ere, Lo\"ic J.'
'Carrella, Luca'
'Rentschler, Eva'
'El Fallah, M. S.'
'Mitra, Samiran'

_publ_section_title
;
 Syntheses, characterisation, magnetism and photoluminescence of a
 homodinuclear Ln(III)-Schiff base family
;
_journal_coden_ASTM DTARAF
_journal_issue 46
_journal_name_full 'Dalton Transactions'
_journal_page_first 10263
_journal_page_last 10272
_journal_paper_doi 10.1039/b908910a
_journal_year 2009
_chemical_formula_moiety ' C36 H36 N8 Nd2 O10 '
_chemical_formula_sum 'C36 H36 N8 Nd2 O10'
_chemical_formula_weight 1029.20
_space_group_IT_number 14
_symmetry_cell_setting monoclinic
_symmetry_space_group_name_Hall '-P 2yn'
_symmetry_space_group_name_H-M 'P 1 21/n 1'
_atom_sites_solution_hydrogens geom
_atom_sites_solution_primary direct
_audit_creation_date 04-02-12
_audit_creation_method CRYSTALS_ver_12-03-99
_cell_angle_alpha 90
_cell_angle_beta 110.732(5)
_cell_angle_gamma 90
_cell_formula_units_Z 2
_cell_length_a 12.911(5)
_cell_length_b 11.938(5)
_cell_length_c 13.960(5)
_cell_measurement_reflns_used 4025
_cell_measurement_temperature 293(1)
_cell_measurement_theta_max 33
_cell_measurement_theta_min 1
_cell_volume 2012.3(14)
_computing_cell_refinement
;
Denzo/Scalepack (Otwinowski & Minor, 1996)
;
_computing_data_collection
;
COLLECT (Nonius BV, 1997)
;
_computing_data_reduction
;
Denzo/Scalepack (Otwinowski & Minor, 1996)
;
_computing_molecular_graphics
;
CAMERON (Watkin et al 1996)
;
_computing_publication_material
;
CRYSTALS (Watkin et al 2003)
;
_computing_structure_refinement
;
CRYSTALS (Watkin et al 2003)
;
_computing_structure_solution
;
SIR97 (Altomare et al, 1999)
;
_diffrn_ambient_temperature 293(1)
_diffrn_measured_fraction_theta_full 0.959
_diffrn_measured_fraction_theta_max 0.849
_diffrn_measurement_device_type
;
Nonius Kappa CCD
;
_diffrn_measurement_method \w/2\q
_diffrn_radiation_monochromator graphite
_diffrn_radiation_type 'Mo K\a'
_diffrn_radiation_wavelength 0.71069
_diffrn_reflns_av_R_equivalents 0.05
_diffrn_reflns_limit_h_max 19
_diffrn_reflns_limit_h_min -19
_diffrn_reflns_limit_k_max 18
_diffrn_reflns_limit_k_min -18
_diffrn_reflns_limit_l_max 21
_diffrn_reflns_limit_l_min -21
_diffrn_reflns_number 9886
_diffrn_reflns_theta_full 26.904
_diffrn_reflns_theta_max 33.205
_diffrn_reflns_theta_min 1.848
_diffrn_standards_decay_% 0.00
_diffrn_standards_interval_count 0
_diffrn_standards_interval_time 0
_diffrn_standards_number 0
_exptl_absorpt_coefficient_mu 2.615
_exptl_absorpt_correction_T_max 0.48
_exptl_absorpt_correction_T_min 0.38
_exptl_absorpt_correction_type multi-scan
_exptl_absorpt_process_details 'DENZO/SCALEPACK (Otwinowski & Minor, 1997)'
_exptl_crystal_colour ' colourless '
_exptl_crystal_density_diffrn 1.692
_exptl_crystal_density_meas 1.703
_exptl_crystal_description ' rhombic '
_exptl_crystal_F_000 1008
_exptl_crystal_size_max 0.18
_exptl_crystal_size_mid 0.12
_exptl_crystal_size_min 0.03
_refine_diff_density_max 1.00
_refine_diff_density_min -1.01
_refine_ls_extinction_method None
_refine_ls_goodness_of_fit_ref 1.1014
_refine_ls_hydrogen_treatment mixed
_refine_ls_matrix_type full
_refine_ls_number_parameters 253
_refine_ls_number_reflns 4052
_refine_ls_number_restraints 0
_refine_ls_R_factor_all 0.0732
_refine_ls_R_factor_gt 0.0385
_refine_ls_shift/su_max 0.005467
_refine_ls_structure_factor_coef F
_refine_ls_weighting_details
;
Method, part 1, Chebychev polynomial, (Watkin, 1994, Prince, 1982)
[weight] = 1.0/[A~0~*T~0~(x)+A~1~*T~1~(x) ... +A~n-1~]*T~n-1~(x)]
where A~i~ are the Chebychev coefficients listed below and x= Fcalc/Fmax
Method = Robust Weighting (Prince, 1982)
W = [weight] * [1-(deltaF/6*sigmaF)^2^]^2^
A~i~ are:
1.01 0.279 0.627
;
_refine_ls_weighting_scheme calc
_refine_ls_wR_factor_all 0.0685
_refine_ls_wR_factor_gt 0.0455
_refine_ls_wR_factor_ref 0.0455
_reflns_limit_h_max 18
_reflns_limit_h_min -19
_reflns_limit_k_max 18
_reflns_limit_k_min 0
_reflns_limit_l_max 21
_reflns_limit_l_min 0
_reflns_number_gt 4052
_reflns_number_total 6550
_reflns_threshold_expression I>3.00u(I)
_cod_duplicate_entry 7002881
_cod_data_source_file b908910a.txt
_cod_data_source_block 1
_cod_depositor_comments
;
The following automatic conversions were performed:

'_symmetry_cell_setting' value 'Monoclinic' changed to 'monoclinic'
according to
/usr/data/users/saulius/automatic-downloads/retrospective/RSC/lib/dictionaries/cif_core.dic
dictionary named 'cif_core.dic' version 2.4.2 from 2011-04-26.

Automatic conversion script
Id: cif_fix_values 2281 2013-09-26 08:29:07Z andrius 
;
_cod_original_sg_symbol_H-M 'P 1 21/n 1 '
_cod_original_formula_sum ' C36 H36 N8 Nd2 O10 '
_cod_database_code 7030511

loop_
_symmetry_equiv_pos_as_xyz
x,y,z
-x,-y,-z
-x+1/2,y+1/2,-z+1/2
x+1/2,-y+1/2,z+1/2

loop_
_atom_site_label
_atom_site_type_symbol
_atom_site_fract_x
_atom_site_fract_y
_atom_site_fract_z
_atom_site_U_iso_or_equiv
_atom_site_occupancy
_atom_site_adp_type
Nd1 Nd 0.019423(18) 0.159898(18) 0.025719(16) 0.0327 1.0000 Uani
N1 N 0.0866(3) 0.3143(4) 0.2067(3) 0.0419 1.0000 Uani
O2 O 0.0260(4) 0.3455(3) 0.1184(3) 0.0625 1.0000 Uani
O3 O 0.1167(4) 0.2143(3) 0.2151(3) 0.0629 1.0000 Uani
O4 O 0.1154(4) 0.3780(4) 0.2793(3) 0.0643 1.0000 Uani
O5 O 0.1932(3) 0.1566(3) 0.0276(3) 0.0507 1.0000 Uani
C6 C 0.2518(5) 0.1707(5) -0.0310(5) 0.0532 1.0000 Uani
C7 C 0.3587(6) 0.1214(6) -0.0027(6) 0.0691 1.0000 Uani
C8 C 0.4205(8) 0.1341(9) -0.0658(9) 0.0988 1.0000 Uani
C9 C 0.3811(11) 0.1948(11) -0.1563(11) 0.1335 1.0000 Uani
C10 C 0.2808(9) 0.2428(9) -0.1818(8) 0.1077 1.0000 Uani
C11 C 0.2119(7) 0.2330(6) -0.1231(6) 0.0658 1.0000 Uani
C12 C 0.1080(6) 0.2911(5) -0.1593(5) 0.0625 1.0000 Uani
N13 N 0.0303(4) 0.2861(4) -0.1223(4) 0.0514 1.0000 Uani
C14 C -0.0697(7) 0.3534(5) -0.1774(5) 0.0647 1.0000 Uani
C15 C -0.1362(6) 0.3751(5) -0.1116(5) 0.0628 1.0000 Uani
N16 N -0.1642(4) 0.2672(4) -0.0732(3) 0.0480 1.0000 Uani
C17 C -0.2333(5) 0.2792(6) -0.0098(5) 0.0615 1.0000 Uani
C18 C -0.2533(4) 0.1664(6) 0.0271(4) 0.0562 1.0000 Uani
N19 N -0.1460(3) 0.1154(4) 0.0885(3) 0.0444 1.0000 Uani
C20 C -0.1432(5) 0.0528(5) 0.1632(4) 0.0497 1.0000 Uani
C21 C -0.0453(4) -0.0038(4) 0.2304(4) 0.0463 1.0000 Uani
C22 C -0.0423(6) -0.0321(6) 0.3303(5) 0.0627 1.0000 Uani
C23 C 0.0499(7) -0.0802(7) 0.4010(5) 0.0769 1.0000 Uani
C24 C 0.1402(6) -0.1029(6) 0.3732(4) 0.0642 1.0000 Uani
C25 C 0.1378(5) -0.0792(4) 0.2751(4) 0.0470 1.0000 Uani
C26 C 0.0446(4) -0.0339(4) 0.2020(3) 0.0351 1.0000 Uani
O27 O 0.0421(3) -0.0196(3) 0.1052(2) 0.0356 1.0000 Uani
H262 H -0.1103 -0.0190 0.3487 0.0787 1.0000 Uiso
H263 H 0.0526 -0.0979 0.4725 0.0925 1.0000 Uiso
H264 H 0.2091 -0.1362 0.4252 0.0747 1.0000 Uiso
H265 H 0.2050 -0.0954 0.2563 0.0544 1.0000 Uiso
H181 H -0.3008 0.1736 0.0702 0.0634 1.0000 Uiso
H182 H -0.2924 0.1166 -0.0331 0.0634 1.0000 Uiso
H171 H -0.3055 0.3148 -0.0513 0.0683 1.0000 Uiso
H172 H -0.1942 0.3284 0.0505 0.0683 1.0000 Uiso
H151 H -0.2061 0.4157 -0.1519 0.0670 1.0000 Uiso
H152 H -0.0923 0.4232 -0.0518 0.0670 1.0000 Uiso
H141 H -0.0459 0.4265 -0.1990 0.0710 1.0000 Uiso
H142 H -0.1161 0.3116 -0.2405 0.0710 1.0000 Uiso
H112 H 0.3902 0.0772 0.0645 0.0929 1.0000 Uiso
H113 H 0.4967 0.0995 -0.0457 0.1314 1.0000 Uiso
H114 H 0.4245 0.2020 -0.2041 0.1823 1.0000 Uiso
H115 H 0.2517 0.2905 -0.2463 0.1423 1.0000 Uiso

loop_
_atom_site_aniso_label
_atom_site_aniso_U_11
_atom_site_aniso_U_22
_atom_site_aniso_U_33
_atom_site_aniso_U_23
_atom_site_aniso_U_13
_atom_site_aniso_U_12
Nd1 0.03495(11) 0.02588(10) 0.03260(10) -0.00050(9) 0.00626(7) 0.00224(10)
N1 0.0400(19) 0.043(2) 0.0375(19) -0.0054(15) 0.0066(15) -0.0065(17)
O2 0.078(3) 0.044(2) 0.0418(18) -0.0084(16) -0.0089(17) 0.012(2)
O3 0.081(3) 0.042(2) 0.047(2) -0.0002(16) -0.0019(19) 0.009(2)
O4 0.082(3) 0.053(2) 0.045(2) -0.0197(18) 0.0068(19) -0.004(2)
O5 0.0412(17) 0.057(2) 0.055(2) 0.0057(17) 0.0191(15) 0.0015(18)
C6 0.053(3) 0.043(3) 0.070(3) -0.013(2) 0.029(3) -0.014(2)
C7 0.057(4) 0.058(4) 0.102(5) -0.012(4) 0.040(4) -0.008(3)
C8 0.075(6) 0.102(7) 0.143(9) -0.001(6) 0.067(6) -0.001(5)
C9 0.142(10) 0.141(10) 0.178(12) 0.038(9) 0.132(10) 0.011(8)
C10 0.125(8) 0.123(8) 0.112(7) 0.026(6) 0.088(7) -0.006(7)
C11 0.088(5) 0.052(3) 0.074(4) 0.004(3) 0.050(4) -0.014(3)
C12 0.082(5) 0.047(3) 0.059(3) 0.011(3) 0.025(3) -0.009(3)
N13 0.064(3) 0.032(2) 0.051(2) 0.0064(17) 0.012(2) 0.000(2)
C14 0.086(5) 0.034(3) 0.058(3) 0.016(2) 0.006(3) 0.006(3)
C15 0.069(4) 0.030(2) 0.067(4) 0.004(2) -0.004(3) 0.013(3)
N16 0.043(2) 0.038(2) 0.049(2) -0.0026(17) 0.0002(17) 0.0069(18)
C17 0.044(3) 0.066(4) 0.060(3) -0.014(3) 0.000(2) 0.023(3)
C18 0.034(2) 0.078(4) 0.048(3) 0.000(3) 0.0027(18) 0.011(3)
N19 0.038(2) 0.048(2) 0.042(2) -0.0059(17) 0.0072(15) 0.0065(18)
C20 0.051(3) 0.056(3) 0.046(3) -0.009(2) 0.022(2) -0.006(2)
C21 0.055(3) 0.049(3) 0.038(2) -0.0062(18) 0.0191(19) -0.005(2)
C22 0.085(4) 0.066(4) 0.049(3) 0.009(3) 0.040(3) 0.011(3)
C23 0.115(6) 0.079(5) 0.041(3) 0.014(3) 0.034(4) 0.012(4)
C24 0.089(5) 0.057(3) 0.039(3) 0.012(2) 0.013(3) 0.012(3)
C25 0.056(3) 0.035(2) 0.044(2) 0.0050(18) 0.010(2) 0.006(2)
C26 0.045(2) 0.0271(18) 0.0290(16) -0.0013(13) 0.0077(15) -0.0053(17)
O27 0.0426(16) 0.0314(13) 0.0294(13) -0.0017(12) 0.0083(11) 0.0037(13)

loop_
_atom_type_symbol
_atom_type_scat_dispersion_real
_atom_type_scat_dispersion_imag
_atom_type_scat_Cromer_Mann_a1
_atom_type_scat_Cromer_Mann_b1
_atom_type_scat_Cromer_Mann_a2
_atom_type_scat_Cromer_Mann_b2
_atom_type_scat_Cromer_Mann_a3
_atom_type_scat_Cromer_Mann_b3
_atom_type_scat_Cromer_Mann_a4
_atom_type_scat_Cromer_Mann_b4
_atom_type_scat_Cromer_Mann_c
_atom_type_scat_source
'C ' 0.0033 0.0016 2.3100 20.8439 1.0200 10.2075 1.5886 0.5687 0.8650 51.6512 0.2156 International_Tables_Vol_IV_Table_2.2B
'H ' 0.0000 0.0000 0.4930 10.5109 0.3229 26.1257 0.1402 3.1424 0.0408 57.7998 0.0030 International_Tables_Vol_IV_Table_2.2B
'N ' 0.0061 0.0033 12.2126 0.0057 3.1322 9.8933 2.0125 28.9975 1.1663 0.5826 -11.5290 International_Tables_Vol_IV_Table_2.2B
'O ' 0.0106 0.0060 3.0485 13.2771 2.2868 5.7011 1.5463 0.3239 0.8670 32.9089 0.2508 International_Tables_Vol_IV_Table_2.2B
'Nd ' -0.1943 3.0179 22.6845 2.6625 19.6847 0.2106 12.7740 15.8850 2.8514 137.9030 1.9849 International_Tables_Vol_IV_Table_2.2B

loop_
_geom_angle_atom_site_label_1
_geom_angle_site_symmetry_1
_geom_angle_atom_site_label_2
_geom_angle_atom_site_label_3
_geom_angle_site_symmetry_3
_geom_angle
_geom_angle_publ_flag
O27 . Nd1 N19 . 69.15(13) yes
O27 . Nd1 N16 . 128.69(13) yes
N19 . Nd1 N16 . 65.47(15) yes
O27 . Nd1 N13 . 149.16(13) yes
N19 . Nd1 N13 . 131.25(15) yes
N16 . Nd1 N13 . 65.83(16) yes
O27 . Nd1 O5 . 91.23(13) yes
N19 . Nd1 O5 . 157.16(14) yes
N16 . Nd1 O5 . 137.11(15) yes
N13 . Nd1 O5 . 71.53(15) yes
O27 . Nd1 O3 . 79.27(12) yes
N19 . Nd1 O3 . 82.36(15) yes
N16 . Nd1 O3 . 116.05(14) yes
N13 . Nd1 O3 . 121.71(15) yes
O5 . Nd1 O3 . 82.54(16) yes
O27 . Nd1 O2 . 124.61(12) yes
N19 . Nd1 O2 . 83.79(16) yes
N16 . Nd1 O2 . 72.77(13) yes
N13 . Nd1 O2 . 84.16(15) yes
O5 . Nd1 O2 . 98.98(16) yes
O27 . Nd1 N1 . 102.07(11) yes
N19 . Nd1 N1 . 82.54(13) yes
N16 . Nd1 N1 . 94.67(13) yes
N13 . Nd1 N1 . 103.45(14) yes
O5 . Nd1 N1 . 90.64(14) yes
O27 . Nd1 O27 2_555 71.32(11) yes
N19 . Nd1 O27 2_555 91.37(12) yes
N16 . Nd1 O27 2_555 86.91(12) yes
N13 . Nd1 O27 2_555 84.01(13) yes
O5 . Nd1 O27 2_555 93.27(13) yes
O3 . Nd1 O2 . 49.02(12) yes
O3 . Nd1 N1 . 24.41(12) yes
O2 . Nd1 N1 . 24.61(11) yes
O3 . Nd1 O27 2_555 150.21(11) yes
O2 . Nd1 O27 2_555 159.32(11) yes
N1 . Nd1 O27 2_555 172.38(11) yes
O4 . N1 O3 . 121.8(5) yes
O4 . N1 O2 . 122.1(5) yes
O3 . N1 O2 . 116.2(4) yes
O4 . N1 Nd1 . 178.6(4) yes
O3 . N1 Nd1 . 58.6(2) yes
O2 . N1 Nd1 . 57.6(2) yes
N1 . O2 Nd1 . 97.8(3) yes
N1 . O3 Nd1 . 97.0(3) yes
C6 . O5 Nd1 . 142.3(4) yes
C11 . C6 C7 . 118.4(6) yes
C11 . C6 O5 . 122.1(6) yes
C7 . C6 O5 . 119.5(6) yes
H112 . C7 C8 . 120.241 no
H112 . C7 C6 . 119.952 no
C8 . C7 C6 . 119.8(8) yes
H113 . C8 C9 . 118.192 no
H113 . C8 C7 . 120.052 no
C9 . C8 C7 . 121.8(9) yes
H114 . C9 C10 . 119.548 no
H114 . C9 C8 . 122.275 no
C10 . C9 C8 . 118.2(8) yes
H115 . C10 C11 . 116.668 no
H115 . C10 C9 . 119.467 no
C11 . C10 C9 . 123.9(9) yes
C12 . C11 C6 . 124.7(6) yes
C12 . C11 C10 . 117.3(7) yes
C6 . C11 C10 . 118.0(8) yes
N13 . C12 C11 . 127.1(6) yes
C14 . N13 C12 . 115.3(5) yes
C14 . N13 Nd1 . 116.3(4) yes
C12 . N13 Nd1 . 128.1(4) yes
H142 . C14 H141 . 108.545 no
H142 . C14 C15 . 109.493 no
H141 . C14 C15 . 109.902 no
H142 . C14 N13 . 108.877 no
H141 . C14 N13 . 108.802 no
C15 . C14 N13 . 111.2(5) yes
H152 . C15 H151 . 108.653 no
H152 . C15 N16 . 109.477 no
H151 . C15 N16 . 109.661 no
H152 . C15 C14 . 109.384 no
H151 . C15 C14 . 109.801 no
N16 . C15 C14 . 109.8(5) yes
C17 . N16 Nd1 . 111.1(3) yes
C17 . N16 C15 . 114.2(5) yes
Nd1 . N16 C15 . 108.9(3) yes
H172 . C17 H171 . 108.960 no
H172 . C17 C18 . 109.590 no
H171 . C17 C18 . 110.021 no
H172 . C17 N16 . 109.250 no
H171 . C17 N16 . 109.383 no
C18 . C17 N16 . 109.6(5) yes
H182 . C18 H181 . 108.630 no
H182 . C18 N19 . 109.381 no
H181 . C18 N19 . 109.491 no
H182 . C18 C17 . 109.882 no
H181 . C18 C17 . 110.207 no
N19 . C18 C17 . 109.2(5) yes
C20 . N19 C18 . 117.7(5) yes
C20 . N19 Nd1 . 126.9(4) yes
C18 . N19 Nd1 . 115.3(4) yes
C21 . C20 N19 . 124.7(5) yes
C26 . C21 C22 . 118.6(5) yes
C26 . C21 C20 . 124.0(4) yes
C22 . C21 C20 . 117.4(5) yes
H262 . C22 C23 . 119.513 no
H262 . C22 C21 . 119.219 no
C23 . C22 C21 . 121.2(6) yes
H263 . C23 C24 . 120.099 no
H263 . C23 C22 . 120.965 no
C24 . C23 C22 . 118.9(5) yes
H264 . C24 C25 . 119.694 no
H264 . C24 C23 . 119.507 no
C25 . C24 C23 . 120.8(6) yes
H265 . C25 C26 . 119.084 no
H265 . C25 C24 . 119.756 no
C26 . C25 C24 . 121.2(6) yes
O27 . C26 C25 . 119.6(4) yes
O27 . C26 C21 . 121.5(4) yes
C25 . C26 C21 . 118.9(4) yes
Nd1 . O27 Nd1 2_555 108.68(11) yes
Nd1 . O27 C26 . 122.4(2) yes
Nd1 2_555 O27 C26 . 123.9(3) yes

loop_
_geom_bond_atom_site_label_1
_geom_bond_atom_site_label_2
_geom_bond_site_symmetry_2
_geom_bond_distance
_geom_bond_publ_flag
Nd1 O27 . 2.383(3) yes
Nd1 N19 . 2.634(5) yes
Nd1 N16 . 2.617(4) yes
Nd1 N13 . 2.601(5) yes
Nd1 O5 . 2.235(4) yes
Nd1 O3 . 2.577(4) yes
Nd1 O2 . 2.553(4) yes
Nd1 N1 . 2.996(4) yes
Nd1 O27 2_555 2.398(3) yes
N1 O4 . 1.216(5) yes
N1 O3 . 1.248(6) yes
N1 O2 . 1.260(5) yes
O5 C6 . 1.306(7) yes
C6 C11 . 1.415(9) yes
C6 C7 . 1.421(9) yes
C7 H112 . 1.026 no
C7 C8 . 1.391(11) yes
C8 H113 . 1.011 no
C8 C9 . 1.387(16) yes
C9 H114 . 1.015 no
C9 C10 . 1.344(16) yes
C10 H115 . 1.019 no
C10 C11 . 1.411(10) yes
C11 C12 . 1.434(10) yes
C12 N13 . 1.282(8) yes
N13 C14 . 1.483(8) yes
C14 H142 . 1.005 no
C14 H141 . 1.006 no
C14 C15 . 1.486(11) yes
C15 H152 . 1.007 no
C15 H151 . 1.003 no
C15 N16 . 1.487(8) yes
N16 C17 . 1.469(8) yes
C17 H172 . 1.004 no
C17 H171 . 1.002 no
C17 C18 . 1.496(10) yes
C18 H182 . 1.006 no
C18 H181 . 1.004 no
C18 N19 . 1.478(6) yes
N19 C20 . 1.273(7) yes
C20 C21 . 1.447(8) yes
C21 C26 . 1.399(7) yes
C21 C22 . 1.423(7) yes
C22 H262 . 1.010 no
C22 C23 . 1.375(10) yes
C23 H263 . 1.009 no
C23 C24 . 1.379(11) yes
C24 H264 . 1.010 no
C24 C25 . 1.387(8) yes
C25 H265 . 1.010 no
C25 C26 . 1.383(6) yes
C26 O27 . 1.352(5) yes
